data_2010738
loop_
_publ_author_name
'Panneerselvam, Kaliyamoorthy'
'Lu, Tian-Huey'
'Chi, Ta-Yung'
'Tung, Shu-Fang'
'Chung, Chung-Sun'

_publ_section_title
;<i>trans</i>-Diaqua(<i>C</i>-<i>meso</i>-5,12-dimethyl-1,4,8,11-tetraazacyclotetradecane-<i>N</i>,<i>N</i>',<i>N</i>'',<i>N</i>''')copper(II)
 dichloride dihydrate
;
_journal_issue 3
_journal_name_full 'Acta Crystallographica Section C'
_journal_page_first 301
_journal_page_last 302
_journal_paper_doi 10.1107/S0108270199015474
_journal_volume 56
_journal_year 2000
_chemical_formula_iupac '[Cu1 (C12 H28 N4)(H2 O1)2] Cl2, 2H2 O1'
_chemical_formula_sum 'C12 H36 Cl2 Cu N4 O4'
_chemical_formula_weight 434.89
_chemical_name_systematic
;
trans-Diaqua(C-meso-5,12-dimethyl-1,4,8,11-
tetraazacyclotetradecane-N,N',N'',N''')copper(II) dichloride dihydrate
;
_space_group_IT_number 14
_symmetry_cell_setting monoclinic
_symmetry_space_group_name_Hall '-P 2ybc'
_symmetry_space_group_name_H-M 'P 1 21/c 1'
_audit_creation_method SHELXL-97
_cell_angle_alpha 90.00
_cell_angle_beta 102.300(10)
_cell_angle_gamma 90.00
_cell_formula_units_Z 4
_cell_length_a 8.0430(10)
_cell_length_b 17.482(4)
_cell_length_c 15.237(3)
_cell_measurement_reflns_used 25
_cell_measurement_temperature 293(2)
_cell_measurement_theta_max 17.34
_cell_measurement_theta_min 9.41
_cell_volume 2093.3(7)
_computing_cell_refinement 'CAD-4 Software'
_computing_data_collection 'CAD-4 Software (Enraf-Nonius, 1989)'
_computing_data_reduction 'NRCVAX (Gabe et al., 1989)'
_computing_molecular_graphics NRCVAX
_computing_publication_material SHELXL97
_computing_structure_refinement 'SHELXL97 (Sheldrick, 1997)'
_computing_structure_solution 'SHELXS97 (Sheldrick, 1990)'
_diffrn_ambient_temperature 293(2)
_diffrn_measured_fraction_theta_full .998
_diffrn_measured_fraction_theta_max .998
_diffrn_measurement_device_type 'Enraf-Nonius CAD-4'
_diffrn_measurement_method \w/2\q
_diffrn_radiation_monochromator graphite
_diffrn_radiation_source 'fine-focus sealed tube'
_diffrn_radiation_type MoK\a
_diffrn_radiation_wavelength .71073
_diffrn_reflns_av_R_equivalents .028
_diffrn_reflns_av_sigmaI/netI .0310
_diffrn_reflns_limit_h_max 9
_diffrn_reflns_limit_h_min 0
_diffrn_reflns_limit_k_max 20
_diffrn_reflns_limit_k_min -20
_diffrn_reflns_limit_l_max 17
_diffrn_reflns_limit_l_min -18
_diffrn_reflns_number 7942
_diffrn_reflns_theta_full 24.99
_diffrn_reflns_theta_max 25
_diffrn_reflns_theta_min 1.80
_diffrn_standards_decay_% 1
_diffrn_standards_interval_time 60
_diffrn_standards_number 3
_exptl_absorpt_coefficient_mu 1.319
_exptl_absorpt_correction_T_max .691
_exptl_absorpt_correction_T_min .619
_exptl_absorpt_correction_type '\y scan'
_exptl_absorpt_process_details '(North et al., 1968)'
_exptl_crystal_colour blue
_exptl_crystal_density_diffrn 1.380
_exptl_crystal_density_method 'not measured'
_exptl_crystal_description pillar
_exptl_crystal_F_000 924
_exptl_crystal_size_max .375
_exptl_crystal_size_mid .313
_exptl_crystal_size_min .280
_refine_diff_density_max .390
_refine_diff_density_min -.311
_refine_ls_extinction_method none
_refine_ls_goodness_of_fit_ref 1.016
_refine_ls_hydrogen_treatment constr
_refine_ls_matrix_type full
_refine_ls_number_parameters 210
_refine_ls_number_reflns 3688
_refine_ls_number_restraints 0
_refine_ls_restrained_S_all 1.016
_refine_ls_R_factor_all .041
_refine_ls_R_factor_gt .028
_refine_ls_shift/su_max .002
_refine_ls_shift/su_mean .000
_refine_ls_structure_factor_coef Fsqd
_refine_ls_weighting_details 'calc w = 1/[\s^2^(Fo^2^)+(0.0394P)^2^+0.3263P] where P = (Fo^2^+2Fc^2^)/3'
_refine_ls_weighting_scheme calc
_refine_ls_wR_factor_ref .076
_reflns_number_gt 2947
_reflns_number_total 3688
_reflns_threshold_expression I>2\s(I)
_cod_data_source_file os1090.cif
_cod_data_source_block I
_cod_original_cell_volume 2093.4(7)
_cod_original_sg_symbol_H-M 'P 21/c'
_cod_database_code 2010738
_cod_database_fobs_code 2010738

loop_
_symmetry_equiv_pos_as_xyz
'x, y, z'
'-x, 1/2+y, 1/2-z'
'-x, -y, -z'
'x, 1/2-y, 1/2+z'

loop_
_atom_site_label
_atom_site_fract_x
_atom_site_fract_y
_atom_site_fract_z
_atom_site_U_iso_or_equiv
_atom_site_adp_type
_atom_site_calc_flag
_atom_site_refinement_flags
_atom_site_occupancy
_atom_site_disorder_assembly
_atom_site_disorder_group
_atom_site_type_symbol
Cu1 .44739(3) .742830(10) .835150(10) .03430(10) Uani d . 1 . . Cu
O1 .2851(2) .75121(10) .96090(11) .0634(5) Uani d . 1 . . O
H1O1 .3186 .7139 .9995 .080 Uiso d . 1 . . H
H2O1 .2728 .7907 .9936 .080 Uiso d . 1 . . H
O2 .6086(2) .74014(10) .71150(11) .0608(4) Uani d . 1 . . O
H1O2 .5873 .7819 .6749 .080 Uiso d . 1 . . H
H2O2 .6377 .7082 .6823 .080 Uiso d . 1 . . H
N1 .2727(2) .66922(11) .77006(11) .0468(4) Uani d . 1 . . N
H1N1 .2944 .6628 .7143 .056 Uiso calc R 1 . . H
N2 .5721(2) .64784(10) .89347(11) .0446(4) Uani d . 1 . . N
H1N2 .5454 .6432 .9483 .054 Uiso calc R 1 . . H
N3 .6204(2) .81596(10) .90132(11) .0432(4) Uani d . 1 . . N
H1N3 .5963 .8228 .9565 .052 Uiso calc R 1 . . H
N4 .3205(2) .83762(11) .77679(11) .0456(4) Uani d . 1 . . N
H1N4 .3465 .8420 .7217 .055 Uiso calc R 1 . . H
C1 .3048(4) .59523(14) .81591(18) .0672(8) Uani d . 1 . . C
H1A .2497 .5547 .7769 .081 Uiso calc R 1 . . H
H1B .2591 .5954 .8699 .081 Uiso calc R 1 . . H
C2 .4930(4) .58199(13) .83966(17) .0646(7) Uani d . 1 . . C
H2A .5180 .5351 .8740 .078 Uiso calc R 1 . . H
H2B .5374 .5774 .7855 .078 Uiso calc R 1 . . H
C3 .7617(3) .64786(16) .90960(17) .0597(7) Uani d . 1 . . C
H3 .7945 .6511 .8514 .072 Uiso calc R 1 . . H
C4 .8321(3) .71707(19) .96464(17) .0674(8) Uani d . 1 . . C
H4A .7828 .7190 1.0174 .081 Uiso calc R 1 . . H
H4B .9540 .7104 .9852 .081 Uiso calc R 1 . . H
C5 .8003(3) .79279(17) .91627(18) .0619(7) Uani d . 1 . . C
H5A .8705 .8318 .9514 .074 Uiso calc R 1 . . H
H5B .8334 .7889 .8588 .074 Uiso calc R 1 . . H
C6 .5887(3) .88993(13) .85394(17) .0574(6) Uani d . 1 . . C
H6A .6350 .8890 .8002 .069 Uiso calc R 1 . . H
H6B .6437 .9308 .8924 .069 Uiso calc R 1 . . H
C7 .4007(4) .90353(13) .82935(17) .0598(7) Uani d . 1 . . C
H7A .3558 .9093 .8832 .072 Uiso calc R 1 . . H
H7B .3767 .9500 .7941 .072 Uiso calc R 1 . . H
C8 .1313(3) .83803(17) .76081(16) .0629(7) Uani d . 1 . . C
H8 .0991 .8362 .8193 .075 Uiso calc R 1 . . H
C9 .0598(3) .7674(2) .70815(19) .0746(9) Uani d . 1 . . C
H9A -.0623 .7737 .6887 .090 Uiso calc R 1 . . H
H9B .1067 .7646 .6546 .090 Uiso calc R 1 . . H
C10 .0935(3) .69282(18) .75715(18) .0682(8) Uani d . 1 . . C
H1OA .0635 .6975 .8153 .082 Uiso calc R 1 . . H
H10B .0217 .6536 .7235 .082 Uiso calc R 1 . . H
C11 .8368(5) .5742(2) .9563(2) .1062(13) Uani d . 1 . . C
H11A .7999 .5684 1.0118 .127 Uiso calc R 1 . . H
H11B .9587 .5769 .9682 .127 Uiso calc R 1 . . H
H11C .7987 .5312 .9181 .127 Uiso calc R 1 . . H
C12 .0548(5) .9100(2) .7124(2) .1045(13) Uani d . 1 . . C
H12A .0923 .9539 .7493 .125 Uiso calc R 1 . . H
H12B -.0671 .9069 .7009 .125 Uiso calc R 1 . . H
H12C .0910 .9148 .6565 .125 Uiso calc R 1 . . H
Cl1 .45811(13) .87780(4) .58995(4) .0885(3) Uani d . 1 . . Cl
Cl2 .23711(8) .59497(4) .56513(4) .06240(18) Uani d . 1 . . Cl
O3 .6291(2) .87627(11) 1.09328(13) .0740(5) Uani d . 1 . . O
H1O3 .7050 .9100 1.0866 .080 Uiso d . 1 . . H
H2O3 .5040 .9023 1.0761 .080 Uiso d . 1 . . H
O4 .1110(3) .47642(12) .40706(13) .0786(6) Uani d . 1 . . O
H1O4 .0277 .4507 .4186 .080 Uiso d . 1 . . H
H2O4 .1505 .5135 .4563 .080 Uiso d . 1 . . H

loop_
_atom_site_aniso_label
_atom_site_aniso_U_11
_atom_site_aniso_U_22
_atom_site_aniso_U_33
_atom_site_aniso_U_12
_atom_site_aniso_U_13
_atom_site_aniso_U_23
Cu1 .03480(10) .03580(10) .03230(10) -.00240(10) .00680(10) -.00100(10)
O1 .0760(12) .0708(12) .0465(9) .0042(9) .0202(9) -.0031(8)
O2 .0714(11) .0691(11) .0463(9) .0036(9) .0229(8) -.0038(8)
N1 .0460(11) .0600(12) .0365(9) -.0149(9) .0132(8) -.0098(8)
N2 .0576(11) .0450(10) .0331(9) .0086(8) .0136(8) .0029(7)
N3 .0437(10) .0494(10) .0387(9) -.0092(8) .0139(8) -.0108(8)
N4 .0526(11) .0522(11) .0355(9) .0121(9) .0169(8) .0063(8)
C1 .090(2) .0501(14) .0628(16) -.0305(14) .0202(15) -.0090(12)
C2 .104(2) .0356(12) .0562(15) .0018(13) .0209(15) -.0003(11)
C3 .0541(15) .0768(18) .0478(13) .0260(13) .0101(11) .0034(12)
C4 .0399(13) .108(2) .0507(14) .0140(14) .0003(11) -.0032(15)
C5 .0368(13) .0854(19) .0630(15) -.0129(13) .0096(11) -.0197(14)
C6 .0795(18) .0422(12) .0564(14) -.0207(12) .0274(13) -.0089(11)
C7 .091(2) .0371(12) .0569(15) .0105(12) .0289(14) .0039(10)
C8 .0519(15) .092(2) .0446(13) .0292(14) .0103(11) .0060(13)
C9 .0398(14) .130(3) .0497(15) .0120(15) -.0005(11) -.0073(17)
C10 .0412(14) .106(2) .0585(15) -.0223(14) .0127(12) -.0212(16)
C11 .110(3) .106(3) .094(2) .060(2) .001(2) .016(2)
C12 .102(3) .128(3) .078(2) .065(2) .0076(19) .023(2)
Cl1 .1804(10) .0481(4) .0508(4) -.0025(4) .0553(5) -.0022(3)
Cl2 .0678(4) .0620(4) .0600(4) -.0188(3) .0194(3) -.0117(3)
O3 .0685(12) .0704(12) .0865(13) .0016(10) .0243(11) .0129(10)
O4 .0739(12) .0824(13) .0899(14) -.0217(11) .0410(11) -.0296(11)

loop_
_atom_type_symbol
_atom_type_description
_atom_type_scat_dispersion_real
_atom_type_scat_dispersion_imag
_atom_type_scat_source
C C .0033 .0016 'International Tables Vol C Tables 4.2.6.8 and 6.1.1.4'
H H .0000 .0000 'International Tables Vol C Tables 4.2.6.8 and 6.1.1.4'
N N .0061 .0033 'International Tables Vol C Tables 4.2.6.8 and 6.1.1.4'
Cu Cu .3201 1.2651 'International Tables Vol C Tables 4.2.6.8 and 6.1.1.4'
Cl Cl .1484 .1585 'International Tables Vol C Tables 4.2.6.8 and 6.1.1.4'
O O .0106 .0060 'International Tables Vol C Tables 4.2.6.8 and 6.1.1.4'

loop_
_geom_angle_atom_site_label_1
_geom_angle_atom_site_label_2
_geom_angle_atom_site_label_3
_geom_angle
_geom_angle_publ_flag
O1 Cu1 O2 177.77(6) yes
N1 Cu1 O1 89.51(7) yes
N2 Cu1 O1 90.13(6) yes
N3 Cu1 O1 89.83(7) yes
N4 Cu1 O1 89.56(6) yes
N1 Cu1 O2 92.09(7) yes
N2 Cu1 O2 91.55(7) yes
N3 Cu1 O2 88.58(7) yes
N4 Cu1 O2 88.77(7) yes
N3 Cu1 N1 179.31(7) yes
N3 Cu1 N2 94.36(8) yes
N1 Cu1 N2 85.45(8) yes
N3 Cu1 N4 86.00(8) yes
N1 Cu1 N4 94.18(8) yes
N2 Cu1 N4 179.52(8) yes
H1O1 O1 H2O1 105.1 no
H1O2 O2 H2O2 105.3 no
C1 N1 C10 112.3(2) no
C1 N1 Cu1 107.26(14) no
C10 N1 Cu1 116.71(16) no
C1 N1 H1N1 106.7 no
C10 N1 H1N1 106.7 no
Cu1 N1 H1N1 106.7 no
C2 N2 C3 113.3(2) no
C2 N2 Cu1 106.19(14) no
C3 N2 Cu1 117.47(16) no
C2 N2 H1N2 106.4 no
C3 N2 H1N2 106.4 no
Cu1 N2 H1N2 106.4 no
C5 N3 C6 112.2(2) no
C5 N3 Cu1 117.24(15) no
C6 N3 Cu1 106.53(14) no
C5 N3 H1N3 106.8 no
C6 N3 H1N3 106.8 no
Cu1 N3 H1N3 106.8 no
C7 N4 C8 113.5(2) no
C7 N4 Cu1 106.11(14) no
C8 N4 Cu1 118.18(16) no
C7 N4 H1N4 106.1 no
C8 N4 H1N4 106.1 no
Cu1 N4 H1N4 106.1 no
N1 C1 C2 108.5(2) no
N1 C1 H1A 110.0 no
C2 C1 H1A 110.0 no
N1 C1 H1B 110.0 no
C2 C1 H1B 110.0 no
H1A C1 H1B 108.4 no
N2 C2 C1 107.9(2) no
N2 C2 H2A 110.1 no
C1 C2 H2A 110.1 no
N2 C2 H2B 110.1 no
C1 C2 H2B 110.1 no
H2A C2 H2B 108.4 no
N2 C3 C4 109.9(2) no
N2 C3 C11 111.4(3) no
C4 C3 C11 110.5(2) no
N2 C3 H3 108.3 no
C4 C3 H3 108.3 no
C11 C3 H3 108.3 no
C5 C4 C3 115.2(2) no
C5 C4 H4A 108.5 no
C3 C4 H4A 108.5 no
C5 C4 H4B 108.5 no
C3 C4 H4B 108.5 no
H4A C4 H4B 107.5 no
N3 C5 C4 112.0(2) no
N3 C5 H5A 109.2 no
C4 C5 H5A 109.2 no
N3 C5 H5B 109.2 no
C4 C5 H5B 109.2 no
H5A C5 H5B 107.9 no
N3 C6 C7 108.75(19) no
N3 C6 H6A 109.9 no
C7 C6 H6A 109.9 no
N3 C6 H6B 109.9 no
C7 C6 H6B 109.9 no
H6A C6 H6B 108.3 no
N4 C7 C6 108.29(19) no
N4 C7 H7A 110.0 no
C6 C7 H7A 110.0 no
N4 C7 H7B 110.0 no
C6 C7 H7B 110.0 no
H7A C7 H7B 108.4 no
N4 C8 C9 110.0(2) no
N4 C8 C12 112.2(3) no
C9 C8 C12 110.4(2) no
N4 C8 H8 108.1 no
C9 C8 H8 108.1 no
C12 C8 H8 108.1 no
C10 C9 C8 115.9(2) no
C10 C9 H9A 108.3 no
C8 C9 H9A 108.3 no
C10 C9 H9B 108.3 no
C8 C9 H9B 108.3 no
H9A C9 H9B 107.4 no
N1 C10 C9 112.2(2) no
N1 C10 H1OA 109.2 no
C9 C10 H1OA 109.2 no
N1 C10 H10B 109.2 no
C9 C10 H10B 109.2 no
H1OA C10 H10B 107.9 no
C3 C11 H11A 109.5 no
C3 C11 H11B 109.5 no
H11A C11 H11B 109.5 no
C3 C11 H11C 109.5 no
H11A C11 H11C 109.5 no
H11B C11 H11C 109.5 no
C8 C12 H12A 109.5 no
C8 C12 H12B 109.5 no
H12A C12 H12B 109.5 no
C8 C12 H12C 109.5 no
H12A C12 H12C 109.5 no
H12B C12 H12C 109.5 no
H1O3 O3 H2O3 109.0 no
H1O4 O4 H2O4 109.0 no

loop_
_geom_bond_atom_site_label_1
_geom_bond_atom_site_label_2
_geom_bond_site_symmetry_2
_geom_bond_distance
_geom_bond_publ_flag
Cu1 O1 . 2.542(2) yes
Cu1 O2 . 2.505(2) yes
Cu1 N3 . 1.997(2) yes
Cu1 N1 . 2.005(2) yes
Cu1 N2 . 2.043(2) yes
Cu1 N4 . 2.047(2) yes
O1 H1O1 . .88 no
O1 H2O1 . .86 no
O2 H1O2 . .91 no
O2 H2O2 . .78 no
N1 C1 . 1.467(3) no
N1 C10 . 1.472(3) no
N1 H1N1 . .91 no
N2 C2 . 1.477(3) no
N2 C3 . 1.492(3) no
N2 H1N2 . .91 no
N3 C5 . 1.473(3) no
N3 C6 . 1.476(3) no
N3 H1N3 . .91 no
N4 C7 . 1.471(3) no
N4 C8 . 1.489(3) no
N4 H1N4 . .91 no
C1 C2 . 1.497(4) no
C1 H1A . .97 no
C1 H1B . .97 no
C2 H2A . .97 no
C2 H2B . .97 no
C3 C4 . 1.512(4) no
C3 C11 . 1.531(4) no
C3 H3 . .98 no
C4 C5 . 1.510(4) no
C4 H4A . .97 no
C4 H4B . .97 no
C5 H5A . .97 no
C5 H5B . .97 no
C6 C7 . 1.497(4) no
C6 H6A . .97 no
C6 H6B . .97 no
C7 H7A . .97 no
C7 H7B . .97 no
C8 C9 . 1.518(4) no
C8 C12 . 1.521(4) no
C8 H8 . .98 no
C9 C10 . 1.498(4) no
C9 H9A . .97 no
C9 H9B . .97 no
C10 H1OA . .97 no
C10 H10B . .97 no
C11 H11A . .96 no
C11 H11B . .96 no
C11 H11C . .96 no
C12 H12A . .96 no
C12 H12B . .96 no
C12 H12C . .96 no
O3 H1O3 . .87 no
O3 H2O3 . 1.08 no
O4 H1O4 . .85 no
O4 H2O4 . .99 no

loop_
_geom_hbond_atom_site_label_D
_geom_hbond_atom_site_label_H
_geom_hbond_atom_site_label_A
_geom_hbond_site_symmetry_A
_geom_hbond_distance_DH
_geom_hbond_distance_HA
_geom_hbond_distance_DA
_geom_hbond_angle_DHA
_geom_hbond_publ_flag
N1 H1N1 Cl2 . .91 2.52 3.337(2) 150 yes
N2 H1N2 Cl1 4_565 .91 2.44 3.343(2) 175 yes
N3 H1N3 O3 . .91 2.25 3.096(3) 155 yes
N4 H1N4 Cl1 . .91 2.49 3.341(2) 167 yes
O1 H1O1 Cl1 4_565 .88 2.25 3.118(2) 168 yes
O1 H2O1 Cl2 4_565 .87 2.32 3.188(2) 173 yes
O2 H1O2 Cl1 . .91 2.23 3.120(2) 163 yes
O2 H2O2 O3 4_564 .78 2.00 2.746(3) 161 yes
O3 H1O3 O4 2_656 .87 1.87 2.728(3) 170 yes
O3 H2O3 Cl2 4_565 1.08 2.12 3.131(2) 154 yes
O4 H1O4 Cl2 3_566 .85 2.34 3.175(2) 167 yes
O4 H2O4 Cl2 . .99 2.18 3.175(2) 180 yes

loop_
_geom_torsion_atom_site_label_1
_geom_torsion_atom_site_label_2
_geom_torsion_atom_site_label_3
_geom_torsion_atom_site_label_4
_geom_torsion
_geom_torsion_publ_flag
Cu1 N1 C1 C2 -41.3(2) no
N1 C1 C2 N2 55.6(3) no
C1 C2 N2 Cu1 -40.6(2) no
C2 N2 Cu1 N1 14.5(2) no
N2 Cu1 N1 C1 14.7(2) no
Cu1 N2 C3 C4 55.3(2) no
N2 C3 C4 C5 -70.3(3) no
C3 C4 C5 N3 71.5(3) no
C4 C5 N3 Cu1 -56.1(2) no
C5 N3 Cu1 N2 37.8(2) no
N3 Cu1 N2 C3 -38.1(2) no
Cu1 N3 C6 C7 42.1(2) no
N3 C6 C7 N4 -55.4(2) no
C6 C7 N4 Cu1 39.1(2) no
C7 N4 Cu1 N3 -12.90(10) no
N4 Cu1 N3 C6 -15.90(10) no
Cu1 N4 C8 C9 -53.5(2) no
N4 C8 C9 C10 68.9(3) no
C8 C9 C10 N1 -72.0(3) no
C9 C10 N1 Cu1 57.1(3) no
C10 N1 Cu1 N4 -38.1(2) no
N1 Cu1 N4 C8 37.6(2) no
C2 N2 C3 C11 -57.4(3) no
C11 C3 C4 C5 166.3(2) no
C7 N4 C8 C12 58.0(3) no
C12 C8 C9 C10 -166.8(2) no
